data_7031206
loop_
_publ_author_name
'Moussa, Jamal'
'Cheminel, Thomas'
'Freeman, Gemma R.'
'Chamoreau, Lise-Marie'
'Williams, J. A. Gareth'
'Amouri, Hani'

_publ_section_title
;
 An unprecedented cyclometallated platinum(ii) complex incorporating a
 phosphinine co-ligand: synthesis and photoluminescence behaviour.
;
_journal_issue 22
_journal_name_full 'Dalton transactions (Cambridge, England : 2003)'
_journal_page_first 8162
_journal_page_last 8165
_journal_paper_doi 10.1039/c4dt00589a
_journal_volume 43
_journal_year 2014
_chemical_formula_moiety 'C47 H38 N P2 Pt, C F3 O3 S, C3 H6 O'
_chemical_formula_sum 'C51 H44 F3 N O4 P2 Pt S'
_chemical_formula_weight 1080.96
_chemical_name_systematic
;
 ?
;
_space_group_crystal_system monoclinic
_space_group_IT_number 15
_space_group_name_Hall '-C 2yc'
_space_group_name_H-M_alt 'C 1 2/c 1'
_symmetry_space_group_name_Hall '-C 2yc'
_symmetry_space_group_name_H-M 'C 1 2/c 1'
_atom_sites_solution_hydrogens geom
_atom_sites_solution_primary direct
_atom_sites_solution_secondary difmap
_audit_creation_method SHELXL-2013
_cell_angle_alpha 90
_cell_angle_beta 128.1530(10)
_cell_angle_gamma 90
_cell_formula_units_Z 4
_cell_length_a 19.8832(5)
_cell_length_b 20.2082(5)
_cell_length_c 14.8191(4)
_cell_measurement_reflns_used 9268
_cell_measurement_temperature 200(2)
_cell_measurement_theta_max 30.02
_cell_measurement_theta_min 2.61
_cell_volume 4682.3(2)
_computing_cell_refinement 'Bruker SAINT'
_computing_data_collection 'Bruker APEX2'
_computing_data_reduction 'Bruker SAINT'
_computing_molecular_graphics 'DIAMOND. Crystal Impact GbR, Bonn, Germany'
_computing_publication_material 'WinGX publication routines (Farrugia, 1999)'
_computing_structure_refinement 'SHELXL-2013 (Sheldrick, 2013)'
_computing_structure_solution 'SIR92 (Giacovazzo et al, 1993)'
_diffrn_ambient_temperature 200(2)
_diffrn_measured_fraction_theta_full 0.997
_diffrn_measured_fraction_theta_max 0.994
_diffrn_measurement_device_type 'Bruker APEX-II CCD'
_diffrn_measurement_method '\f and \w scans'
_diffrn_radiation_monochromator graphite
_diffrn_radiation_source 'fine-focus sealed tube'
_diffrn_radiation_type MoK\a
_diffrn_radiation_wavelength 0.71073
_diffrn_reflns_av_R_equivalents 0.0176
_diffrn_reflns_av_unetI/netI 0.0155
_diffrn_reflns_Laue_measured_fraction_full 0.997
_diffrn_reflns_Laue_measured_fraction_max 0.994
_diffrn_reflns_limit_h_max 28
_diffrn_reflns_limit_h_min -24
_diffrn_reflns_limit_k_max 28
_diffrn_reflns_limit_k_min -27
_diffrn_reflns_limit_l_max 17
_diffrn_reflns_limit_l_min -20
_diffrn_reflns_number 23707
_diffrn_reflns_point_group_measured_fraction_full 0.997
_diffrn_reflns_point_group_measured_fraction_max 0.994
_diffrn_reflns_theta_full 25.242
_diffrn_reflns_theta_max 30.034
_diffrn_reflns_theta_min 2.878
_exptl_absorpt_coefficient_mu 3.167
_exptl_absorpt_correction_T_max 0.746
_exptl_absorpt_correction_T_min 0.666
_exptl_absorpt_correction_type multi-scan
_exptl_absorpt_process_details
;
SADABS, Bruker AXS Inc., Madison, 
Wisconsin, USA. 
;
_exptl_crystal_colour yellow
_exptl_crystal_density_diffrn 1.533
_exptl_crystal_density_method 'not measured'
_exptl_crystal_description block
_exptl_crystal_F_000 2160
_exptl_crystal_size_max 0.35
_exptl_crystal_size_mid 0.33
_exptl_crystal_size_min 0.29
_refine_diff_density_max 1.884
_refine_diff_density_min -0.712
_refine_diff_density_rms 0.094
_refine_ls_extinction_method none
_refine_ls_goodness_of_fit_ref 1.103
_refine_ls_hydrogen_treatment constr
_refine_ls_matrix_type full
_refine_ls_number_parameters 278
_refine_ls_number_reflns 6810
_refine_ls_number_restraints 2
_refine_ls_restrained_S_all 1.106
_refine_ls_R_factor_all 0.0286
_refine_ls_R_factor_gt 0.0253
_refine_ls_shift/su_max 0.008
_refine_ls_shift/su_mean 0.000
_refine_ls_structure_factor_coef Fsqd
_refine_ls_weighting_details 'w=1/[\s^2^(Fo^2^)+(0.0362P)^2^+12.0570P] where P=(Fo^2^+2Fc^2^)/3'
_refine_ls_weighting_scheme calc
_refine_ls_wR_factor_gt 0.0692
_refine_ls_wR_factor_ref 0.0721
_reflns_Friedel_coverage 0.000
_reflns_number_gt 6391
_reflns_number_total 6810
_reflns_threshold_expression 'I > 2\s(I)'
_cod_data_source_file c4dt00589a2.cif
_cod_data_source_block jmi_11_8_0m
_cod_database_code 7031206
_shelx_space_group_comment
;
The symmetry employed for this shelxl refinement is uniquely defined
by the following loop, which should always be used as a source of
symmetry information in preference to the above space-group names.
They are only intended as comments.
;
_shelxl_version_number 2013-4

loop_
_space_group_symop_operation_xyz
'x, y, z'
'-x, y, -z+1/2'
'x+1/2, y+1/2, z'
'-x+1/2, y+1/2, -z+1/2'
'-x, -y, -z'
'x, -y, z-1/2'
'-x+1/2, -y+1/2, -z'
'x+1/2, -y+1/2, z-1/2'

loop_
_atom_site_label
_atom_site_type_symbol
_atom_site_fract_x
_atom_site_fract_y
_atom_site_fract_z
_atom_site_U_iso_or_equiv
_atom_site_adp_type
_atom_site_occupancy
_atom_site_site_symmetry_order
_atom_site_calc_flag
_atom_site_refinement_flags_posn
_atom_site_refinement_flags_adp
_atom_site_refinement_flags_occupancy
_atom_site_disorder_assembly
_atom_site_disorder_group
Pt1 Pt 0.5000 0.09854(2) 0.7500 0.02420(4) Uani 1 2 d S T P . .
P1 P 0.56268(4) 0.01913(3) 0.71584(6) 0.02848(12) Uani 1 1 d . . . . .
N1 N 0.53795(15) 0.17602(11) 0.70080(19) 0.0278(4) Uani 0.5 1 d . . P A 1
C24 C 0.53795(15) 0.17602(11) 0.70080(19) 0.0278(4) Uani 0.5 1 d . . P A 2
C1 C 0.52128(18) -0.05469(13) 0.6438(2) 0.0319(5) Uani 1 1 d . . . . .
C2 C 0.5751(2) -0.10258(14) 0.6526(3) 0.0392(6) Uani 1 1 d . . . . .
H2 H 0.5497 -0.1429 0.6125 0.047 Uiso 1 1 calc R U . . .
C3 C 0.6629(2) -0.09651(14) 0.7150(3) 0.0438(7) Uani 1 1 d . . . . .
C4 C 0.70717(19) -0.03960(16) 0.7768(3) 0.0407(6) Uani 1 1 d . . . . .
H4 H 0.7671 -0.0390 0.8160 0.049 Uiso 1 1 calc R U . . .
C5 C 0.67138(17) 0.01635(13) 0.7862(2) 0.0317(5) Uani 1 1 d . . . . .
C6 C 0.7124(3) -0.1548(2) 0.7181(5) 0.0773(14) Uani 1 1 d . . . . .
H6A H 0.7425 -0.1775 0.7921 0.116 Uiso 1 1 calc R U . . .
H6B H 0.7540 -0.1389 0.7081 0.116 Uiso 1 1 calc R U . . .
H6C H 0.6727 -0.1856 0.6561 0.116 Uiso 1 1 calc R U . . .
C7 C 0.42815(18) -0.06763(14) 0.5748(2) 0.0348(5) Uani 1 1 d . . . . .
C8 C 0.3684(2) -0.02107(16) 0.4974(2) 0.0407(6) Uani 1 1 d . . . . .
H8 H 0.3870 0.0195 0.4869 0.049 Uiso 1 1 calc R U . . .
C9 C 0.2815(2) -0.0337(2) 0.4352(3) 0.0537(8) Uani 1 1 d . . . . .
H9 H 0.2408 -0.0016 0.3828 0.064 Uiso 1 1 calc R U . . .
C10 C 0.2541(3) -0.0927(2) 0.4495(4) 0.0620(11) Uani 1 1 d . . . . .
H10 H 0.1946 -0.1010 0.4072 0.074 Uiso 1 1 calc R U . . .
C11 C 0.3128(3) -0.1393(2) 0.5249(4) 0.0595(10) Uani 1 1 d . . . . .
H11 H 0.2937 -0.1800 0.5342 0.071 Uiso 1 1 calc R U . . .
C12 C 0.3998(2) -0.12746(17) 0.5878(3) 0.0474(7) Uani 1 1 d . . . . .
H12 H 0.4401 -0.1600 0.6395 0.057 Uiso 1 1 calc R U . . .
C13 C 0.72515(17) 0.07466(14) 0.8524(2) 0.0331(5) Uani 1 1 d . . . . .
C14 C 0.71893(19) 0.10727(14) 0.9296(3) 0.0360(5) Uani 1 1 d . . . . .
H14 H 0.6810 0.0912 0.9431 0.043 Uiso 1 1 calc R U . . .
C15 C 0.7682(2) 0.16347(16) 0.9874(3) 0.0437(7) Uani 1 1 d . . . . .
H15 H 0.7640 0.1852 1.0405 0.052 Uiso 1 1 calc R U . . .
C16 C 0.8229(2) 0.18753(17) 0.9677(3) 0.0475(7) Uani 1 1 d . . . . .
H16 H 0.8556 0.2263 1.0061 0.057 Uiso 1 1 calc R U . . .
C17 C 0.8302(2) 0.15534(19) 0.8923(3) 0.0518(8) Uani 1 1 d . . . . .
H17 H 0.8683 0.1717 0.8792 0.062 Uiso 1 1 calc R U . . .
C18 C 0.7824(2) 0.09923(16) 0.8356(3) 0.0435(7) Uani 1 1 d . . . . .
H18 H 0.7884 0.0771 0.7845 0.052 Uiso 1 1 calc R U . . .
C19 C 0.57183(18) 0.17297(14) 0.6440(2) 0.0348(5) Uani 1 1 d . . . . .
H19 H 0.5839 0.1309 0.6285 0.042 Uiso 1 1 calc R U . A 1
C20 C 0.5891(2) 0.22928(16) 0.6084(3) 0.0420(6) Uani 1 1 d . . . . .
H20 H 0.6127 0.2256 0.5691 0.050 Uiso 1 1 calc R U . . .
C21 C 0.5718(2) 0.29090(15) 0.6301(3) 0.0448(7) Uani 1 1 d . . . . .
H21 H 0.5831 0.3299 0.6058 0.054 Uiso 1 1 calc R U . . .
C22 C 0.5378(2) 0.29501(14) 0.6876(3) 0.0418(6) Uani 1 1 d . . . . .
H22 H 0.5265 0.3372 0.7041 0.050 Uiso 1 1 calc R U . . .
C23 C 0.51973(16) 0.23772(12) 0.7220(2) 0.0307(5) Uani 1 1 d . . . . .
S1 S 0.49976(10) 0.31762(8) 0.31638(15) 0.0543(3) Uani 0.5 1 d . . P B 1
O1 O 0.4645(5) 0.3751(4) 0.3102(6) 0.0501(15) Uiso 0.5 1 d . . P B 1
O2 O 0.4404(5) 0.2588(4) 0.2734(7) 0.0676(18) Uiso 0.5 1 d . . P B 1
O3 O 0.5811(5) 0.3290(4) 0.4157(7) 0.0686(19) Uiso 0.5 1 d . . P B 1
C25 C 0.49976(10) 0.31762(8) 0.31638(15) 0.0543(3) Uani 0.5 1 d . . P C 2
F1 F 0.4418(5) 0.3700(4) 0.2831(6) 0.0695(19) Uiso 0.5 1 d . . P C 2
F2 F 0.4647(4) 0.2617(3) 0.3182(5) 0.0631(13) Uiso 0.5 1 d . . P C 2
F3 F 0.5823(5) 0.3074(4) 0.4006(6) 0.081(2) Uiso 0.5 1 d . . P C 2
O4 O 0.0887(5) 0.0414(4) 0.1882(7) 0.093(2) Uiso 0.5 1 d . . P . .
C28 C 0.0000 0.0000 0.0000 0.219(8) Uiso 1 2 d DS . P . .
C26 C -0.0549(11) 0.0169(9) 0.1266(15) 0.122(5) Uiso 0.5 1 d D . P . .
C27 C 0.0048(17) 0.0189(15) 0.105(2) 0.221(12) Uiso 0.5 1 d D . P . .

loop_
_atom_site_aniso_label
_atom_site_aniso_U_11
_atom_site_aniso_U_22
_atom_site_aniso_U_33
_atom_site_aniso_U_23
_atom_site_aniso_U_13
_atom_site_aniso_U_12
Pt1 0.02638(7) 0.02122(6) 0.02711(7) 0.000 0.01757(5) 0.000
P1 0.0296(3) 0.0251(3) 0.0343(3) -0.0020(2) 0.0215(3) -0.0015(2)
N1 0.0307(10) 0.0243(10) 0.0267(10) 0.0005(8) 0.0170(9) -0.0010(8)
C24 0.0307(10) 0.0243(10) 0.0267(10) 0.0005(8) 0.0170(9) -0.0010(8)
C1 0.0383(13) 0.0283(11) 0.0330(12) -0.0019(9) 0.0240(11) -0.0034(10)
C2 0.0493(17) 0.0302(13) 0.0460(16) -0.0057(11) 0.0334(14) -0.0017(11)
C3 0.0484(17) 0.0344(15) 0.0573(19) -0.0032(12) 0.0370(16) 0.0058(11)
C4 0.0362(13) 0.0409(15) 0.0486(16) -0.0016(12) 0.0280(13) 0.0046(11)
C5 0.0308(11) 0.0328(12) 0.0348(12) -0.0002(10) 0.0219(10) 0.0005(9)
C6 0.069(3) 0.052(2) 0.120(4) -0.018(2) 0.063(3) 0.0096(19)
C7 0.0388(13) 0.0354(13) 0.0339(12) -0.0082(10) 0.0242(11) -0.0067(10)
C8 0.0400(14) 0.0446(16) 0.0326(13) -0.0060(11) 0.0200(12) -0.0039(12)
C9 0.0394(16) 0.070(2) 0.0393(16) -0.0103(16) 0.0182(13) -0.0028(15)
C10 0.0438(18) 0.085(3) 0.057(2) -0.028(2) 0.0305(18) -0.0227(18)
C11 0.061(2) 0.059(2) 0.069(2) -0.0197(19) 0.045(2) -0.0268(18)
C12 0.0547(18) 0.0388(16) 0.0553(18) -0.0073(14) 0.0373(16) -0.0116(14)
C13 0.0286(11) 0.0333(12) 0.0366(13) 0.0000(10) 0.0197(10) 0.0011(9)
C14 0.0337(13) 0.0362(13) 0.0406(14) -0.0015(11) 0.0243(12) -0.0001(10)
C15 0.0434(16) 0.0409(15) 0.0454(16) -0.0078(12) 0.0268(14) -0.0023(12)
C16 0.0386(15) 0.0408(16) 0.0559(18) -0.0074(14) 0.0256(14) -0.0077(12)
C17 0.0424(16) 0.055(2) 0.067(2) -0.0097(16) 0.0379(17) -0.0136(14)
C18 0.0394(15) 0.0485(18) 0.0518(18) -0.0084(13) 0.0328(15) -0.0069(12)
C19 0.0397(13) 0.0323(13) 0.0366(13) -0.0004(10) 0.0256(11) -0.0045(10)
C20 0.0467(16) 0.0426(15) 0.0463(15) 0.0032(12) 0.0335(14) -0.0070(12)
C21 0.0488(16) 0.0343(14) 0.0559(18) 0.0082(13) 0.0347(15) -0.0062(12)
C22 0.0475(16) 0.0233(11) 0.0580(18) 0.0023(12) 0.0344(15) -0.0036(11)
C23 0.0283(11) 0.0251(11) 0.0339(12) 0.0007(9) 0.0168(10) -0.0013(8)
S1 0.0577(8) 0.0479(7) 0.0722(9) 0.0056(7) 0.0475(8) -0.0013(6)
C25 0.0577(8) 0.0479(7) 0.0722(9) 0.0056(7) 0.0475(8) -0.0013(6)

loop_
_atom_type_symbol
_atom_type_description
_atom_type_scat_dispersion_real
_atom_type_scat_dispersion_imag
_atom_type_scat_source
C C 0.0033 0.0016 'International Tables Vol C Tables 4.2.6.8 and 6.1.1.4'
H H 0.0000 0.0000 'International Tables Vol C Tables 4.2.6.8 and 6.1.1.4'
N N 0.0061 0.0033 'International Tables Vol C Tables 4.2.6.8 and 6.1.1.4'
O O 0.0106 0.0060 'International Tables Vol C Tables 4.2.6.8 and 6.1.1.4'
F F 0.0171 0.0103 'International Tables Vol C Tables 4.2.6.8 and 6.1.1.4'
P P 0.1023 0.0942 'International Tables Vol C Tables 4.2.6.8 and 6.1.1.4'
S S 0.1246 0.1234 'International Tables Vol C Tables 4.2.6.8 and 6.1.1.4'
Pt Pt -1.7033 8.3905 'International Tables Vol C Tables 4.2.6.8 and 6.1.1.4'

loop_
_geom_angle_atom_site_label_1
_geom_angle_atom_site_label_2
_geom_angle_atom_site_label_3
_geom_angle
_geom_angle_site_symmetry_1
_geom_angle_site_symmetry_3
N1 Pt1 N1 80.88(13) . 2_656
N1 Pt1 P1 94.98(7) . .
C24 Pt1 P1 171.15(7) 2_656 .
N1 Pt1 P1 171.15(7) 2_656 .
N1 Pt1 P1 171.15(7) . 2_656
C24 Pt1 P1 94.98(7) 2_656 2_656
N1 Pt1 P1 94.98(7) 2_656 2_656
P1 Pt1 P1 90.15(3) . 2_656
C1 P1 C5 106.70(13) . .
C1 P1 Pt1 129.26(10) . .
C5 P1 Pt1 122.90(9) . .
C19 N1 C23 118.5(2) . .
C19 N1 Pt1 127.76(19) . .
C23 N1 Pt1 113.55(17) . .
C2 C1 C7 120.2(3) . .
C2 C1 P1 120.1(2) . .
C7 C1 P1 119.7(2) . .
C3 C2 C1 125.5(3) . .
C3 C2 H2 117.2 . .
C1 C2 H2 117.2 . .
C2 C3 C4 122.3(3) . .
C2 C3 C6 118.5(3) . .
C4 C3 C6 119.2(3) . .
C5 C4 C3 125.7(3) . .
C5 C4 H4 117.1 . .
C3 C4 H4 117.1 . .
C4 C5 C13 120.6(2) . .
C4 C5 P1 119.6(2) . .
C13 C5 P1 119.73(19) . .
C3 C6 H6A 109.5 . .
C3 C6 H6B 109.5 . .
H6A C6 H6B 109.5 . .
C3 C6 H6C 109.5 . .
H6A C6 H6C 109.5 . .
H6B C6 H6C 109.5 . .
C8 C7 C12 119.3(3) . .
C8 C7 C1 121.1(3) . .
C12 C7 C1 119.7(3) . .
C7 C8 C9 120.1(3) . .
C7 C8 H8 119.9 . .
C9 C8 H8 119.9 . .
C10 C9 C8 120.2(4) . .
C10 C9 H9 119.9 . .
C8 C9 H9 119.9 . .
C11 C10 C9 120.0(4) . .
C11 C10 H10 120.0 . .
C9 C10 H10 120.0 . .
C10 C11 C12 120.5(4) . .
C10 C11 H11 119.7 . .
C12 C11 H11 119.7 . .
C11 C12 C7 119.9(4) . .
C11 C12 H12 120.1 . .
C7 C12 H12 120.1 . .
C14 C13 C18 118.3(3) . .
C14 C13 C5 121.8(2) . .
C18 C13 C5 119.9(3) . .
C13 C14 C15 120.3(3) . .
C13 C14 H14 119.8 . .
C15 C14 H14 119.8 . .
C16 C15 C14 120.3(3) . .
C16 C15 H15 119.9 . .
C14 C15 H15 119.9 . .
C17 C16 C15 119.9(3) . .
C17 C16 H16 120.1 . .
C15 C16 H16 120.1 . .
C16 C17 C18 120.2(3) . .
C16 C17 H17 119.9 . .
C18 C17 H17 119.9 . .
C17 C18 C13 121.0(3) . .
C17 C18 H18 119.5 . .
C13 C18 H18 119.5 . .
N1 C19 C20 122.0(3) . .
N1 C19 H19 119.0 . .
C20 C19 H19 119.0 . .
C21 C20 C19 119.7(3) . .
C21 C20 H20 120.1 . .
C19 C20 H20 120.1 . .
C22 C21 C20 119.1(3) . .
C22 C21 H21 120.5 . .
C20 C21 H21 120.5 . .
C21 C22 C23 120.6(3) . .
C21 C22 H22 119.7 . .
C23 C22 H22 119.7 . .
N1 C23 C22 120.0(2) . .
N1 C23 C23 115.99(14) . 2_656
C22 C23 C23 123.98(17) . 2_656
O1 S1 O3 98.5(5) . .
O1 S1 O2 114.6(4) . .
O3 S1 O2 132.7(5) . .
O1 S1 S1 105.0(3) . 2_655
O3 S1 S1 109.9(4) . 2_655
O2 S1 S1 93.6(3) . 2_655
C27 C28 C27 180.0 . 5
C26 C27 O4 121.8(16) . .
C26 C27 C28 133(2) . .
O4 C27 C28 105.1(14) . .

loop_
_geom_bond_atom_site_label_1
_geom_bond_atom_site_label_2
_geom_bond_distance
_geom_bond_site_symmetry_2
Pt1 N1 2.057(2) .
Pt1 C24 2.057(2) 2_656
Pt1 N1 2.057(2) 2_656
Pt1 P1 2.2725(6) .
Pt1 P1 2.2725(7) 2_656
P1 C1 1.720(3) .
P1 C5 1.726(3) .
N1 C19 1.366(4) .
N1 C23 1.387(3) .
C1 C2 1.388(4) .
C1 C7 1.484(4) .
C2 C3 1.387(5) .
C2 H2 0.9500 .
C3 C4 1.393(4) .
C3 C6 1.516(5) .
C4 C5 1.388(4) .
C4 H4 0.9500 .
C5 C13 1.483(4) .
C6 H6A 0.9800 .
C6 H6B 0.9800 .
C6 H6C 0.9800 .
C7 C8 1.388(4) .
C7 C12 1.396(4) .
C8 C9 1.391(5) .
C8 H8 0.9500 .
C9 C10 1.380(6) .
C9 H9 0.9500 .
C10 C11 1.374(7) .
C10 H10 0.9500 .
C11 C12 1.389(5) .
C11 H11 0.9500 .
C12 H12 0.9500 .
C13 C14 1.391(4) .
C13 C18 1.397(4) .
C14 C15 1.395(4) .
C14 H14 0.9500 .
C15 C16 1.378(5) .
C15 H15 0.9500 .
C16 C17 1.376(5) .
C16 H16 0.9500 .
C17 C18 1.382(5) .
C17 H17 0.9500 .
C18 H18 0.9500 .
C19 C20 1.384(4) .
C19 H19 0.9500 .
C20 C21 1.382(5) .
C20 H20 0.9500 .
C21 C22 1.379(5) .
C21 H21 0.9500 .
C22 C23 1.398(4) .
C22 H22 0.9500 .
C23 C23 1.453(5) 2_656
S1 O1 1.331(7) .
S1 O3 1.377(8) .
S1 O2 1.510(8) .
S1 S1 1.973(3) 2_655
O4 C27 1.40(3) .
C28 C27 1.553(16) .
C28 C27 1.553(16) 5
C26 C27 1.403(17) .
